data_2227491
loop_
_publ_author_name
'Ketuly, Kamal Aziz'
'Hadi, A. Hamid A.'
'Ng, Seik Weng'
'Tiekink, Edward R. T.'

_publ_section_title
;
 3-Methyl-5\a-cholest-2-ene
;
_journal_coeditor_code HB5593
_journal_issue 9
_journal_name_full 'Acta Crystallographica Section E'
_journal_page_first o2265
_journal_paper_doi 10.1107/S160053681003117X
_journal_volume 66
_journal_year 2010
_chemical_formula_moiety 'C28 H48'
_chemical_formula_sum 'C28 H48'
_chemical_formula_weight 384.66
_chemical_name_common 3-Methyl-5\a-cholest-2-ene
_chemical_name_systematic
;
(1<i>S</i>,2<i>S</i>,7<i>R</i>,10<i>R</i>,11<i>R</i>,14<i>R</i>,15<i>R</i>)-
2,5,10,15-tetramethyl-14-[(2<i>R</i>)-6-methylheptan-2-
yl]tetracyclo[8.7.0.0^2,7^.0^11,15^]heptadec-4-ene
;
_space_group_IT_number 5
_symmetry_cell_setting monoclinic
_symmetry_space_group_name_Hall 'C 2y'
_symmetry_space_group_name_H-M 'C 1 2 1'
_atom_sites_solution_hydrogens geom
_atom_sites_solution_primary direct
_atom_sites_solution_secondary difmap
_audit_creation_method SHELXL-97
_cell_angle_alpha 90
_cell_angle_beta 106.652(2)
_cell_angle_gamma 90
_cell_formula_units_Z 4
_cell_length_a 22.216(3)
_cell_length_b 11.7576(15)
_cell_length_c 9.6335(13)
_cell_measurement_reflns_used 1712
_cell_measurement_temperature 100(2)
_cell_measurement_theta_max 22.9
_cell_measurement_theta_min 2.5
_cell_volume 2410.8(6)
_computing_cell_refinement 'SAINT (Bruker, 2009)'
_computing_data_collection 'APEX2 (Bruker, 2009)'
_computing_data_reduction 'SAINT (Bruker, 2009)'
_computing_molecular_graphics
;
ORTEP-3 (Farrugia, 1997), DIAMOND (Brandenburg, 2006) and
Qmol (Gans & Shalloway, 2001)
;
_computing_publication_material 'publCIF (Westrip, 2010)'
_computing_structure_refinement 'SHELXL97 (Sheldrick, 2008)'
_computing_structure_solution 'SHELXS97 (Sheldrick, 2008)'
_diffrn_ambient_temperature 100(2)
_diffrn_measured_fraction_theta_full 0.999
_diffrn_measured_fraction_theta_max 0.999
_diffrn_measurement_device_type 'Bruker SMART APEX CCD'
_diffrn_measurement_method '\w scan'
_diffrn_radiation_monochromator graphite
_diffrn_radiation_source 'fine-focus sealed tube'
_diffrn_radiation_type MoK\a
_diffrn_radiation_wavelength 0.71073
_diffrn_reflns_av_R_equivalents 0.060
_diffrn_reflns_av_sigmaI/netI 0.053
_diffrn_reflns_limit_h_max 28
_diffrn_reflns_limit_h_min -28
_diffrn_reflns_limit_k_max 15
_diffrn_reflns_limit_k_min -15
_diffrn_reflns_limit_l_max 12
_diffrn_reflns_limit_l_min -12
_diffrn_reflns_number 11615
_diffrn_reflns_theta_full 27.5
_diffrn_reflns_theta_max 27.5
_diffrn_reflns_theta_min 1.9
_diffrn_standards_decay_% 0
_diffrn_standards_interval_count 0
_diffrn_standards_interval_time 0
_diffrn_standards_number 0
_exptl_absorpt_coefficient_mu 0.058
_exptl_absorpt_correction_T_max 0.862
_exptl_absorpt_correction_T_min 0.786
_exptl_absorpt_correction_type multi-scan
_exptl_absorpt_process_details '(SADABS; Sheldrick, 1996)'
_exptl_crystal_colour colourless
_exptl_crystal_density_diffrn 1.060
_exptl_crystal_density_method 'not measured'
_exptl_crystal_description prism
_exptl_crystal_F_000 864
_exptl_crystal_size_max 0.35
_exptl_crystal_size_mid 0.15
_exptl_crystal_size_min 0.05
_refine_diff_density_max 0.24
_refine_diff_density_min -0.20
_refine_ls_extinction_method none
_refine_ls_goodness_of_fit_ref 1.02
_refine_ls_hydrogen_treatment constr
_refine_ls_matrix_type full
_refine_ls_number_parameters 253
_refine_ls_number_reflns 2902
_refine_ls_number_restraints 1
_refine_ls_restrained_S_all 1.02
_refine_ls_R_factor_all 0.064
_refine_ls_R_factor_gt 0.047
_refine_ls_shift/su_max 0.001
_refine_ls_shift/su_max_lt 0.001
_refine_ls_shift/su_mean 0.000
_refine_ls_structure_factor_coef Fsqd
_refine_ls_weighting_details 'calc w=1/[\s^2^(Fo^2^)+(0.0616P)^2^+0.7202P] where P=(Fo^2^+2Fc^2^)/3'
_refine_ls_weighting_scheme calc
_refine_ls_wR_factor_gt 0.112
_refine_ls_wR_factor_ref 0.121
_reflns_number_gt 2379
_reflns_number_total 2902
_reflns_threshold_expression I>2\s(I)
_cod_data_source_file hb5593.cif
_cod_data_source_block I
_cod_original_cell_volume 2410.9(5)
_cod_original_sg_symbol_H-M 'C 2'
_cod_database_code 2227491
_cod_database_fobs_code 2227491

loop_
_symmetry_equiv_pos_as_xyz
'x, y, z'
'-x, y, -z'
'x+1/2, y+1/2, z'
'-x+1/2, y+1/2, -z'

loop_
_atom_site_type_symbol
_atom_site_label
_atom_site_fract_x
_atom_site_fract_y
_atom_site_fract_z
_atom_site_U_iso_or_equiv
_atom_site_adp_type
_atom_site_calc_flag
_atom_site_refinement_flags
_atom_site_occupancy
_atom_site_disorder_assembly
_atom_site_disorder_group
C C1 0.25641(12) 0.4995(2) 0.1799(3) 0.0211(6) Uani d . 1 . .
H H1A 0.2370 0.5179 0.0752 0.025 Uiso calc R 1 . .
C C2 0.22521(14) 0.3904(3) 0.2106(3) 0.0259(6) Uani d . 1 . .
H H2A 0.2276 0.3322 0.1382 0.031 Uiso calc R 1 . .
H H2B 0.2488 0.3614 0.3074 0.031 Uiso calc R 1 . .
C C3 0.15797(13) 0.4068(3) 0.2063(3) 0.0226(6) Uani d . 1 . .
C C4 0.12007(14) 0.3006(3) 0.2017(3) 0.0289(7) Uani d . 1 . .
H H4A 0.0771 0.3210 0.2002 0.043 Uiso calc R 1 . .
H H4B 0.1392 0.2543 0.2876 0.043 Uiso calc R 1 . .
H H4C 0.1191 0.2572 0.1142 0.043 Uiso calc R 1 . .
C C5 0.13404(13) 0.5112(3) 0.2097(3) 0.0241(6) Uani d . 1 . .
H H5A 0.0909 0.5172 0.2052 0.029 Uiso calc R 1 . .
C C6 0.17105(12) 0.6191(3) 0.2201(3) 0.0226(6) Uani d . 1 . .
H H6A 0.1598 0.6704 0.2902 0.027 Uiso calc R 1 . .
H H6B 0.1588 0.6572 0.1245 0.027 Uiso calc R 1 . .
C C7 0.24280(12) 0.6016(2) 0.2674(3) 0.0178(5) Uani d . 1 . .
C C8 0.26358(13) 0.5758(3) 0.4308(3) 0.0238(6) Uani d . 1 . .
H H8A 0.2421 0.5073 0.4498 0.036 Uiso calc R 1 . .
H H8B 0.2527 0.6402 0.4837 0.036 Uiso calc R 1 . .
H H8C 0.3091 0.5636 0.4631 0.036 Uiso calc R 1 . .
C C9 0.27602(13) 0.7082(2) 0.2307(3) 0.0175(6) Uani d . 1 . .
H H9A 0.2565 0.7224 0.1250 0.021 Uiso calc R 1 . .
C C10 0.34646(12) 0.6901(2) 0.2494(3) 0.0181(6) Uani d . 1 . .
H H10A 0.3679 0.6750 0.3541 0.022 Uiso calc R 1 . .
C C11 0.35657(12) 0.5880(2) 0.1617(3) 0.0233(6) Uani d . 1 . .
H H11A 0.3387 0.6045 0.0572 0.028 Uiso calc R 1 . .
H H11B 0.4022 0.5747 0.1804 0.028 Uiso calc R 1 . .
C C12 0.32603(13) 0.4813(2) 0.1997(3) 0.0224(6) Uani d . 1 . .
H H12A 0.3316 0.4178 0.1369 0.027 Uiso calc R 1 . .
H H12B 0.3470 0.4600 0.3015 0.027 Uiso calc R 1 . .
C C13 0.26474(12) 0.8173(2) 0.3085(3) 0.0204(6) Uani d . 1 . .
H H13A 0.2189 0.8302 0.2868 0.025 Uiso calc R 1 . .
H H13B 0.2819 0.8064 0.4144 0.025 Uiso calc R 1 . .
C C14 0.29511(12) 0.9230(2) 0.2637(3) 0.0193(6) Uani d . 1 . .
H H14A 0.2748 0.9393 0.1600 0.023 Uiso calc R 1 . .
H H14B 0.2883 0.9892 0.3207 0.023 Uiso calc R 1 . .
C C15 0.36558(12) 0.9056(2) 0.2883(3) 0.0173(6) Uani d . 1 . .
C C16 0.39946(13) 0.8959(3) 0.4510(3) 0.0222(6) Uani d . 1 . .
H H16A 0.4446 0.8853 0.4651 0.033 Uiso calc R 1 . .
H H16B 0.3828 0.8307 0.4915 0.033 Uiso calc R 1 . .
H H16C 0.3926 0.9656 0.5003 0.033 Uiso calc R 1 . .
C C17 0.37381(12) 0.7980(2) 0.2051(3) 0.0169(5) Uani d . 1 . .
H H17A 0.3499 0.8119 0.1016 0.020 Uiso calc R 1 . .
C C18 0.44307(12) 0.7989(2) 0.2104(3) 0.0210(6) Uani d . 1 . .
H H18A 0.4504 0.7547 0.1292 0.025 Uiso calc R 1 . .
H H18B 0.4696 0.7676 0.3031 0.025 Uiso calc R 1 . .
C C19 0.45632(13) 0.9275(2) 0.1962(3) 0.0217(6) Uani d . 1 . .
H H19A 0.4954 0.9500 0.2705 0.026 Uiso calc R 1 . .
H H19B 0.4614 0.9437 0.0993 0.026 Uiso calc R 1 . .
C C20 0.39944(12) 0.9943(2) 0.2177(3) 0.0189(6) Uani d . 1 . .
H H20A 0.3708 1.0120 0.1193 0.023 Uiso calc R 1 . .
C C21 0.41998(12) 1.1083(3) 0.2951(3) 0.0216(6) Uani d . 1 . .
H H21A 0.4519 1.0910 0.3894 0.026 Uiso calc R 1 . .
C C22 0.36660(14) 1.1740(3) 0.3294(3) 0.0284(7) Uani d . 1 . .
H H22A 0.3830 1.2450 0.3792 0.043 Uiso calc R 1 . .
H H22B 0.3485 1.1276 0.3919 0.043 Uiso calc R 1 . .
H H22C 0.3341 1.1914 0.2391 0.043 Uiso calc R 1 . .
C C23 0.45225(13) 1.1824(3) 0.2065(3) 0.0228(6) Uani d . 1 . .
H H23A 0.4762 1.1323 0.1590 0.027 Uiso calc R 1 . .
H H23B 0.4194 1.2209 0.1291 0.027 Uiso calc R 1 . .
C C24 0.49675(14) 1.2726(3) 0.2937(3) 0.0263(7) Uani d . 1 . .
H H24A 0.4731 1.3236 0.3410 0.032 Uiso calc R 1 . .
H H24B 0.5301 1.2349 0.3708 0.032 Uiso calc R 1 . .
C C25 0.52703(13) 1.3430(2) 0.1990(3) 0.0216(6) Uani d . 1 . .
H H25A 0.4936 1.3870 0.1297 0.026 Uiso calc R 1 . .
H H25B 0.5452 1.2902 0.1418 0.026 Uiso calc R 1 . .
C C26 0.57833(12) 1.4256(2) 0.2788(3) 0.0205(6) Uani d . 1 . .
H H26A 0.6114 1.3814 0.3508 0.025 Uiso calc R 1 . .
C C27 0.60833(15) 1.4801(3) 0.1707(3) 0.0307(7) Uani d . 1 . .
H H27A 0.6407 1.5342 0.2215 0.046 Uiso calc R 1 . .
H H27B 0.5761 1.5201 0.0958 0.046 Uiso calc R 1 . .
H H27C 0.6274 1.4208 0.1256 0.046 Uiso calc R 1 . .
C C28 0.55335(14) 1.5163(3) 0.3599(3) 0.0330(7) Uani d . 1 . .
H H28A 0.5876 1.5674 0.4094 0.049 Uiso calc R 1 . .
H H28B 0.5359 1.4800 0.4315 0.049 Uiso calc R 1 . .
H H28C 0.5204 1.5600 0.2913 0.049 Uiso calc R 1 . .

loop_
_atom_site_aniso_label
_atom_site_aniso_U_11
_atom_site_aniso_U_22
_atom_site_aniso_U_33
_atom_site_aniso_U_12
_atom_site_aniso_U_13
_atom_site_aniso_U_23
C1 0.0200(13) 0.0226(15) 0.0225(13) -0.0045(12) 0.0088(10) -0.0041(12)
C2 0.0297(15) 0.0215(15) 0.0303(15) -0.0038(12) 0.0146(12) -0.0040(12)
C3 0.0224(14) 0.0284(16) 0.0189(13) -0.0070(12) 0.0090(11) -0.0049(12)
C4 0.0311(16) 0.0308(17) 0.0285(15) -0.0091(14) 0.0144(12) -0.0083(14)
C5 0.0181(13) 0.0316(17) 0.0249(14) -0.0042(12) 0.0099(11) -0.0009(13)
C6 0.0202(13) 0.0249(15) 0.0259(14) -0.0031(12) 0.0115(11) -0.0030(12)
C7 0.0167(12) 0.0183(13) 0.0192(13) -0.0028(11) 0.0065(10) 0.0008(11)
C8 0.0279(14) 0.0253(16) 0.0203(13) -0.0025(12) 0.0102(11) 0.0007(12)
C9 0.0174(13) 0.0186(14) 0.0171(13) -0.0036(11) 0.0062(10) -0.0018(10)
C10 0.0159(13) 0.0204(14) 0.0179(13) -0.0001(11) 0.0045(10) 0.0020(11)
C11 0.0163(12) 0.0236(15) 0.0318(15) -0.0010(12) 0.0096(11) -0.0028(12)
C12 0.0206(14) 0.0178(14) 0.0302(15) 0.0008(11) 0.0094(11) -0.0017(12)
C13 0.0167(13) 0.0226(15) 0.0249(14) 0.0005(11) 0.0106(11) 0.0000(12)
C14 0.0164(13) 0.0207(14) 0.0223(13) -0.0016(11) 0.0080(10) 0.0012(11)
C15 0.0172(13) 0.0191(15) 0.0171(12) -0.0005(11) 0.0070(10) 0.0026(11)
C16 0.0241(14) 0.0261(15) 0.0175(12) -0.0035(12) 0.0078(11) -0.0004(11)
C17 0.0143(12) 0.0209(14) 0.0162(12) -0.0014(11) 0.0056(9) -0.0010(11)
C18 0.0182(13) 0.0207(14) 0.0259(14) -0.0011(12) 0.0092(11) -0.0012(12)
C19 0.0199(14) 0.0230(14) 0.0246(14) -0.0043(12) 0.0103(11) -0.0012(11)
C20 0.0168(12) 0.0236(14) 0.0169(12) -0.0023(12) 0.0060(10) 0.0046(11)
C21 0.0207(13) 0.0253(15) 0.0200(13) -0.0038(12) 0.0078(11) 0.0016(11)
C22 0.0275(15) 0.0223(15) 0.0384(17) -0.0014(13) 0.0143(13) -0.0020(13)
C23 0.0249(15) 0.0220(15) 0.0223(14) -0.0047(12) 0.0081(11) 0.0010(12)
C24 0.0290(15) 0.0284(17) 0.0211(14) -0.0083(13) 0.0064(12) -0.0009(12)
C25 0.0241(14) 0.0214(15) 0.0194(13) -0.0051(12) 0.0063(11) -0.0009(11)
C26 0.0179(13) 0.0209(14) 0.0223(13) -0.0025(12) 0.0054(10) 0.0000(11)
C27 0.0324(16) 0.0277(16) 0.0344(16) -0.0086(14) 0.0133(13) 0.0018(14)
C28 0.0269(15) 0.0346(19) 0.0387(17) -0.0073(14) 0.0114(13) -0.0130(15)

loop_
_atom_type_symbol
_atom_type_description
_atom_type_scat_dispersion_real
_atom_type_scat_dispersion_imag
_atom_type_scat_source
C C 0.0033 0.0000 'International Tables Vol C Tables 4.2.6.8 and 6.1.1.4'
H H 0.0000 0.0000 'International Tables Vol C Tables 4.2.6.8 and 6.1.1.4'

loop_
_geom_angle_atom_site_label_1
_geom_angle_atom_site_label_2
_geom_angle_atom_site_label_3
_geom_angle_site_symmetry_1
_geom_angle_site_symmetry_3
_geom_angle
_geom_angle_publ_flag
C12 C1 C2 . . 111.0(2) ?
C12 C1 C7 . . 113.1(2) ?
C2 C1 C7 . . 112.1(2) ?
C12 C1 H1A . . 106.7 ?
C2 C1 H1A . . 106.7 ?
C7 C1 H1A . . 106.7 ?
C3 C2 C1 . . 113.0(2) ?
C3 C2 H2A . . 109.0 ?
C1 C2 H2A . . 109.0 ?
C3 C2 H2B . . 109.0 ?
C1 C2 H2B . . 109.0 ?
H2A C2 H2B . . 107.8 ?
C5 C3 C4 . . 122.7(3) ?
C5 C3 C2 . . 121.1(3) ?
C4 C3 C2 . . 116.2(3) ?
C3 C4 H4A . . 109.5 ?
C3 C4 H4B . . 109.5 ?
H4A C4 H4B . . 109.5 ?
C3 C4 H4C . . 109.5 ?
H4A C4 H4C . . 109.5 ?
H4B C4 H4C . . 109.5 ?
C3 C5 C6 . . 124.2(2) ?
C3 C5 H5A . . 117.9 ?
C6 C5 H5A . . 117.9 ?
C5 C6 C7 . . 114.1(2) ?
C5 C6 H6A . . 108.7 ?
C7 C6 H6A . . 108.7 ?
C5 C6 H6B . . 108.7 ?
C7 C6 H6B . . 108.7 ?
H6A C6 H6B . . 107.6 ?
C8 C7 C6 . . 108.1(2) ?
C8 C7 C1 . . 110.9(2) ?
C6 C7 C1 . . 106.8(2) ?
C8 C7 C9 . . 111.8(2) ?
C6 C7 C9 . . 110.2(2) ?
C1 C7 C9 . . 108.90(19) ?
C7 C8 H8A . . 109.5 ?
C7 C8 H8B . . 109.5 ?
H8A C8 H8B . . 109.5 ?
C7 C8 H8C . . 109.5 ?
H8A C8 H8C . . 109.5 ?
H8B C8 H8C . . 109.5 ?
C10 C9 C13 . . 111.1(2) ?
C10 C9 C7 . . 113.4(2) ?
C13 C9 C7 . . 114.1(2) ?
C10 C9 H9A . . 105.8 ?
C13 C9 H9A . . 105.8 ?
C7 C9 H9A . . 105.8 ?
C17 C10 C11 . . 111.6(2) ?
C17 C10 C9 . . 109.1(2) ?
C11 C10 C9 . . 110.6(2) ?
C17 C10 H10A . . 108.5 ?
C11 C10 H10A . . 108.5 ?
C9 C10 H10A . . 108.5 ?
C12 C11 C10 . . 111.7(2) ?
C12 C11 H11A . . 109.3 ?
C10 C11 H11A . . 109.3 ?
C12 C11 H11B . . 109.3 ?
C10 C11 H11B . . 109.3 ?
H11A C11 H11B . . 107.9 ?
C1 C12 C11 . . 111.2(2) ?
C1 C12 H12A . . 109.4 ?
C11 C12 H12A . . 109.4 ?
C1 C12 H12B . . 109.4 ?
C11 C12 H12B . . 109.4 ?
H12A C12 H12B . . 108.0 ?
C14 C13 C9 . . 113.1(2) ?
C14 C13 H13A . . 109.0 ?
C9 C13 H13A . . 109.0 ?
C14 C13 H13B . . 109.0 ?
C9 C13 H13B . . 109.0 ?
H13A C13 H13B . . 107.8 ?
C15 C14 C13 . . 111.2(2) ?
C15 C14 H14A . . 109.4 ?
C13 C14 H14A . . 109.4 ?
C15 C14 H14B . . 109.4 ?
C13 C14 H14B . . 109.4 ?
H14A C14 H14B . . 108.0 ?
C14 C15 C17 . . 107.4(2) ?
C14 C15 C16 . . 110.4(2) ?
C17 C15 C16 . . 112.0(2) ?
C14 C15 C20 . . 116.5(2) ?
C17 C15 C20 . . 100.38(19) ?
C16 C15 C20 . . 109.9(2) ?
C15 C16 H16A . . 109.5 ?
C15 C16 H16B . . 109.5 ?
H16A C16 H16B . . 109.5 ?
C15 C16 H16C . . 109.5 ?
H16A C16 H16C . . 109.5 ?
H16B C16 H16C . . 109.5 ?
C10 C17 C18 . . 118.5(2) ?
C10 C17 C15 . . 115.10(19) ?
C18 C17 C15 . . 104.3(2) ?
C10 C17 H17A . . 106.0 ?
C18 C17 H17A . . 106.0 ?
C15 C17 H17A . . 106.0 ?
C17 C18 C19 . . 102.6(2) ?
C17 C18 H18A . . 111.2 ?
C19 C18 H18A . . 111.2 ?
C17 C18 H18B . . 111.2 ?
C19 C18 H18B . . 111.2 ?
H18A C18 H18B . . 109.2 ?
C20 C19 C18 . . 107.4(2) ?
C20 C19 H19A . . 110.2 ?
C18 C19 H19A . . 110.2 ?
C20 C19 H19B . . 110.2 ?
C18 C19 H19B . . 110.2 ?
H19A C19 H19B . . 108.5 ?
C21 C20 C19 . . 111.5(2) ?
C21 C20 C15 . . 119.2(2) ?
C19 C20 C15 . . 103.5(2) ?
C21 C20 H20A . . 107.4 ?
C19 C20 H20A . . 107.4 ?
C15 C20 H20A . . 107.4 ?
C22 C21 C20 . . 113.8(2) ?
C22 C21 C23 . . 110.4(2) ?
C20 C21 C23 . . 110.3(2) ?
C22 C21 H21A . . 107.3 ?
C20 C21 H21A . . 107.3 ?
C23 C21 H21A . . 107.3 ?
C21 C22 H22A . . 109.5 ?
C21 C22 H22B . . 109.5 ?
H22A C22 H22B . . 109.5 ?
C21 C22 H22C . . 109.5 ?
H22A C22 H22C . . 109.5 ?
H22B C22 H22C . . 109.5 ?
C24 C23 C21 . . 114.9(2) ?
C24 C23 H23A . . 108.5 ?
C21 C23 H23A . . 108.5 ?
C24 C23 H23B . . 108.5 ?
C21 C23 H23B . . 108.5 ?
H23A C23 H23B . . 107.5 ?
C25 C24 C23 . . 112.0(2) ?
C25 C24 H24A . . 109.2 ?
C23 C24 H24A . . 109.2 ?
C25 C24 H24B . . 109.2 ?
C23 C24 H24B . . 109.2 ?
H24A C24 H24B . . 107.9 ?
C24 C25 C26 . . 116.0(2) ?
C24 C25 H25A . . 108.3 ?
C26 C25 H25A . . 108.3 ?
C24 C25 H25B . . 108.3 ?
C26 C25 H25B . . 108.3 ?
H25A C25 H25B . . 107.4 ?
C28 C26 C27 . . 110.6(2) ?
C28 C26 C25 . . 112.1(2) ?
C27 C26 C25 . . 109.4(2) ?
C28 C26 H26A . . 108.2 ?
C27 C26 H26A . . 108.2 ?
C25 C26 H26A . . 108.2 ?
C26 C27 H27A . . 109.5 ?
C26 C27 H27B . . 109.5 ?
H27A C27 H27B . . 109.5 ?
C26 C27 H27C . . 109.5 ?
H27A C27 H27C . . 109.5 ?
H27B C27 H27C . . 109.5 ?
C26 C28 H28A . . 109.5 ?
C26 C28 H28B . . 109.5 ?
H28A C28 H28B . . 109.5 ?
C26 C28 H28C . . 109.5 ?
H28A C28 H28C . . 109.5 ?
H28B C28 H28C . . 109.5 ?

loop_
_geom_bond_atom_site_label_1
_geom_bond_atom_site_label_2
_geom_bond_site_symmetry_2
_geom_bond_distance
_geom_bond_publ_flag
C1 C12 . 1.519(4) ?
C1 C2 . 1.528(4) ?
C1 C7 . 1.545(4) ?
C1 H1A . 1.0000 ?
C2 C3 . 1.495(4) ?
C2 H2A . 0.9900 ?
C2 H2B . 0.9900 ?
C3 C5 . 1.342(4) ?
C3 C4 . 1.499(4) ?
C4 H4A . 0.9800 ?
C4 H4B . 0.9800 ?
C4 H4C . 0.9800 ?
C5 C6 . 1.499(4) ?
C5 H5A . 0.9500 ?
C6 C7 . 1.541(3) ?
C6 H6A . 0.9900 ?
C6 H6B . 0.9900 ?
C7 C8 . 1.539(3) ?
C7 C9 . 1.546(4) ?
C8 H8A . 0.9800 ?
C8 H8B . 0.9800 ?
C8 H8C . 0.9800 ?
C9 C10 . 1.538(4) ?
C9 C13 . 1.542(4) ?
C9 H9A . 1.0000 ?
C10 C17 . 1.520(4) ?
C10 C11 . 1.521(4) ?
C10 H10A . 1.0000 ?
C11 C12 . 1.520(4) ?
C11 H11A . 0.9900 ?
C11 H11B . 0.9900 ?
C12 H12A . 0.9900 ?
C12 H12B . 0.9900 ?
C13 C14 . 1.534(4) ?
C13 H13A . 0.9900 ?
C13 H13B . 0.9900 ?
C14 C15 . 1.529(3) ?
C14 H14A . 0.9900 ?
C14 H14B . 0.9900 ?
C15 C17 . 1.537(4) ?
C15 C16 . 1.537(3) ?
C15 C20 . 1.552(4) ?
C16 H16A . 0.9800 ?
C16 H16B . 0.9800 ?
C16 H16C . 0.9800 ?
C17 C18 . 1.525(3) ?
C17 H17A . 1.0000 ?
C18 C19 . 1.554(4) ?
C18 H18A . 0.9900 ?
C18 H18B . 0.9900 ?
C19 C20 . 1.552(4) ?
C19 H19A . 0.9900 ?
C19 H19B . 0.9900 ?
C20 C21 . 1.538(4) ?
C20 H20A . 1.0000 ?
C21 C22 . 1.529(4) ?
C21 C23 . 1.533(4) ?
C21 H21A . 1.0000 ?
C22 H22A . 0.9800 ?
C22 H22B . 0.9800 ?
C22 H22C . 0.9800 ?
C23 C24 . 1.527(4) ?
C23 H23A . 0.9900 ?
C23 H23B . 0.9900 ?
C24 C25 . 1.524(4) ?
C24 H24A . 0.9900 ?
C24 H24B . 0.9900 ?
C25 C26 . 1.527(4) ?
C25 H25A . 0.9900 ?
C25 H25B . 0.9900 ?
C26 C28 . 1.518(4) ?
C26 C27 . 1.528(4) ?
C26 H26A . 1.0000 ?
C27 H27A . 0.9800 ?
C27 H27B . 0.9800 ?
C27 H27C . 0.9800 ?
C28 H28A . 0.9800 ?
C28 H28B . 0.9800 ?
C28 H28C . 0.9800 ?

loop_
_geom_torsion_atom_site_label_1
_geom_torsion_atom_site_label_2
_geom_torsion_atom_site_label_3
_geom_torsion_atom_site_label_4
_geom_torsion_site_symmetry_1
_geom_torsion_site_symmetry_2
_geom_torsion_site_symmetry_3
_geom_torsion_site_symmetry_4
_geom_torsion
_geom_torsion_publ_flag
C12 C1 C2 C3 . . . . 174.5(2) ?
C7 C1 C2 C3 . . . . 46.9(3) ?
C1 C2 C3 C5 . . . . -14.8(4) ?
C1 C2 C3 C4 . . . . 166.6(2) ?
C4 C3 C5 C6 . . . . 177.6(3) ?
C2 C3 C5 C6 . . . . -1.0(4) ?
C3 C5 C6 C7 . . . . -15.5(4) ?
C5 C6 C7 C8 . . . . -74.9(3) ?
C5 C6 C7 C1 . . . . 44.6(3) ?
C5 C6 C7 C9 . . . . 162.8(2) ?
C12 C1 C7 C8 . . . . -70.1(3) ?
C2 C1 C7 C8 . . . . 56.4(3) ?
C12 C1 C7 C6 . . . . 172.3(2) ?
C2 C1 C7 C6 . . . . -61.1(3) ?
C12 C1 C7 C9 . . . . 53.3(3) ?
C2 C1 C7 C9 . . . . 179.8(2) ?
C8 C7 C9 C10 . . . . 70.0(3) ?
C6 C7 C9 C10 . . . . -169.8(2) ?
C1 C7 C9 C10 . . . . -52.9(3) ?
C8 C7 C9 C13 . . . . -58.6(3) ?
C6 C7 C9 C13 . . . . 61.6(3) ?
C1 C7 C9 C13 . . . . 178.5(2) ?
C13 C9 C10 C17 . . . . -52.1(3) ?
C7 C9 C10 C17 . . . . 177.8(2) ?
C13 C9 C10 C11 . . . . -175.1(2) ?
C7 C9 C10 C11 . . . . 54.7(3) ?
C17 C10 C11 C12 . . . . -176.7(2) ?
C9 C10 C11 C12 . . . . -55.2(3) ?
C2 C1 C12 C11 . . . . 177.1(2) ?
C7 C1 C12 C11 . . . . -55.8(3) ?
C10 C11 C12 C1 . . . . 56.1(3) ?
C10 C9 C13 C14 . . . . 53.5(3) ?
C7 C9 C13 C14 . . . . -176.7(2) ?
C9 C13 C14 C15 . . . . -56.0(3) ?
C13 C14 C15 C17 . . . . 55.7(3) ?
C13 C14 C15 C16 . . . . -66.6(3) ?
C13 C14 C15 C20 . . . . 167.2(2) ?
C11 C10 C17 C18 . . . . -55.8(3) ?
C9 C10 C17 C18 . . . . -178.2(2) ?
C11 C10 C17 C15 . . . . 179.9(2) ?
C9 C10 C17 C15 . . . . 57.4(3) ?
C14 C15 C17 C10 . . . . -58.9(3) ?
C16 C15 C17 C10 . . . . 62.4(3) ?
C20 C15 C17 C10 . . . . 178.9(2) ?
C14 C15 C17 C18 . . . . 169.6(2) ?
C16 C15 C17 C18 . . . . -69.1(3) ?
C20 C15 C17 C18 . . . . 47.4(2) ?
C10 C17 C18 C19 . . . . -166.5(2) ?
C15 C17 C18 C19 . . . . -37.0(2) ?
C17 C18 C19 C20 . . . . 12.3(3) ?
C18 C19 C20 C21 . . . . 145.7(2) ?
C18 C19 C20 C15 . . . . 16.4(3) ?
C14 C15 C20 C21 . . . . 81.9(3) ?
C17 C15 C20 C21 . . . . -162.6(2) ?
C16 C15 C20 C21 . . . . -44.5(3) ?
C14 C15 C20 C19 . . . . -153.6(2) ?
C17 C15 C20 C19 . . . . -38.1(2) ?
C16 C15 C20 C19 . . . . 79.9(3) ?
C19 C20 C21 C22 . . . . -175.7(2) ?
C15 C20 C21 C22 . . . . -55.2(3) ?
C19 C20 C21 C23 . . . . 59.6(3) ?
C15 C20 C21 C23 . . . . -180.0(2) ?
C22 C21 C23 C24 . . . . 76.7(3) ?
C20 C21 C23 C24 . . . . -156.7(2) ?
C21 C23 C24 C25 . . . . -179.9(2) ?
C23 C24 C25 C26 . . . . -172.8(3) ?
C24 C25 C26 C28 . . . . -62.8(3) ?
C24 C25 C26 C27 . . . . 174.2(2) ?

loop_
_cod_related_entry_id
_cod_related_entry_database
_cod_related_entry_code
1 ChemSpider 24745730
